data_4107306
loop_
_publ_author_name
'Jie-Peng Zhang'
'Susumu Kitagawa'

_publ_section_title
;
 Supramolecular Isomerism, Framework Flexibility, Unsaturated Metal
 Center, and Porous Property of Ag(I)/Cu(I)
 3,3',5,5'-Tetrametyl-4,4'-Bipyrazolate
;
_journal_name_full 'Journal of the American Chemical Society'
_journal_page_first 907
_journal_page_last 917
_journal_paper_doi 10.1021/ja075408b
_journal_volume 130
_journal_year 2008
_chemical_formula_sum 'C10 H12 Ag2 N4'
_chemical_formula_weight 403.98
_chemical_name_systematic
; 
 ? 
;
_space_group_IT_number 220
_symmetry_cell_setting cubic
_symmetry_space_group_name_Hall 'I -4bd 2c 3'
_symmetry_space_group_name_H-M 'I -4 3 d'
_atom_sites_solution_hydrogens geom
_atom_sites_solution_primary direct
_atom_sites_solution_secondary difmap
_audit_creation_method SHELXL-97
_cell_angle_alpha 90.00
_cell_angle_beta 90.00
_cell_angle_gamma 90.00
_cell_formula_units_Z 48
_cell_length_a 27.2326(15)
_cell_length_b 27.2326(15)
_cell_length_c 27.2326(15)
_cell_measurement_temperature 213(2)
_cell_volume 20196.1(19)
_computing_structure_refinement 'SHELXL-97 (Sheldrick, 1997)'
_computing_structure_solution 'SHELXS-97 (Sheldrick, 1990)'
_diffrn_ambient_temperature 213(2)
_diffrn_measured_fraction_theta_full 0.997
_diffrn_measured_fraction_theta_max 0.997
_diffrn_measurement_device_type CCD
_diffrn_measurement_method '/w scan'
_diffrn_radiation_monochromator graphite
_diffrn_radiation_source 'fine-focus sealed tube'
_diffrn_radiation_type MoK\a
_diffrn_radiation_wavelength 0.71073
_diffrn_reflns_av_R_equivalents 0.0368
_diffrn_reflns_av_sigmaI/netI 0.0175
_diffrn_reflns_limit_h_max 12
_diffrn_reflns_limit_h_min -33
_diffrn_reflns_limit_k_max 22
_diffrn_reflns_limit_k_min -27
_diffrn_reflns_limit_l_max 33
_diffrn_reflns_limit_l_min -21
_diffrn_reflns_number 27313
_diffrn_reflns_theta_full 25.99
_diffrn_reflns_theta_max 25.99
_diffrn_reflns_theta_min 3.35
_exptl_absorpt_coefficient_mu 2.310
_exptl_absorpt_correction_T_max 0.8019
_exptl_absorpt_correction_T_min 0.7690
_exptl_absorpt_correction_type empirical
_exptl_absorpt_process_details REQABA
_exptl_crystal_colour colorless
_exptl_crystal_density_diffrn 1.594
_exptl_crystal_description polyhedral
_exptl_crystal_F_000 9312
_exptl_crystal_size_max 0.12
_exptl_crystal_size_mid 0.10
_exptl_crystal_size_min 0.10
_refine_diff_density_max 0.423
_refine_diff_density_min -0.323
_refine_diff_density_rms 0.065
_refine_ls_abs_structure_details 'Flack H D (1983), Acta Cryst. A39, 876-881'
_refine_ls_abs_structure_Flack 0.49(8)
_refine_ls_extinction_method none
_refine_ls_goodness_of_fit_ref 1.010
_refine_ls_hydrogen_treatment constr
_refine_ls_matrix_type full
_refine_ls_number_parameters 145
_refine_ls_number_reflns 3307
_refine_ls_number_restraints 0
_refine_ls_restrained_S_all 1.010
_refine_ls_R_factor_all 0.0806
_refine_ls_R_factor_gt 0.0613
_refine_ls_shift/su_max 0.001
_refine_ls_shift/su_mean 0.000
_refine_ls_structure_factor_coef Fsqd
_refine_ls_weighting_details 'calc w=1/[\s^2^(Fo^2^)+(0.0101P)^2^+150.4390P] where P=(Fo^2^+2Fc^2^)/3'
_refine_ls_weighting_scheme calc
_refine_ls_wR_factor_gt 0.0917
_refine_ls_wR_factor_ref 0.1012
_reflns_number_gt 2547
_reflns_number_total 3307
_reflns_threshold_expression >2sigma(I)
_cod_data_source_file ja075408b-file001.cif
_cod_data_source_block 1-Ag
_cod_database_code 4107306

loop_
_symmetry_equiv_pos_as_xyz
'x, y, z'
'-x+1/2, -y, z+1/2'
'-x, y+1/2, -z+1/2'
'x+1/2, -y+1/2, -z'
'z, x, y'
'z+1/2, -x+1/2, -y'
'-z+1/2, -x, y+1/2'
'-z, x+1/2, -y+1/2'
'y, z, x'
'-y, z+1/2, -x+1/2'
'y+1/2, -z+1/2, -x'
'-y+1/2, -z, x+1/2'
'y+1/4, x+1/4, z+1/4'
'-y+1/4, -x+3/4, z+3/4'
'y+3/4, -x+1/4, -z+3/4'
'-y+3/4, x+3/4, -z+1/4'
'x+1/4, z+1/4, y+1/4'
'-x+3/4, z+3/4, -y+1/4'
'-x+1/4, -z+3/4, y+3/4'
'x+3/4, -z+1/4, -y+3/4'
'z+1/4, y+1/4, x+1/4'
'z+3/4, -y+1/4, -x+3/4'
'-z+3/4, y+3/4, -x+1/4'
'-z+1/4, -y+3/4, x+3/4'
'x+1/2, y+1/2, z+1/2'
'-x+1, -y+1/2, z+1'
'-x+1/2, y+1, -z+1'
'x+1, -y+1, -z+1/2'
'z+1/2, x+1/2, y+1/2'
'z+1, -x+1, -y+1/2'
'-z+1, -x+1/2, y+1'
'-z+1/2, x+1, -y+1'
'y+1/2, z+1/2, x+1/2'
'-y+1/2, z+1, -x+1'
'y+1, -z+1, -x+1/2'
'-y+1, -z+1/2, x+1'
'y+3/4, x+3/4, z+3/4'
'-y+3/4, -x+5/4, z+5/4'
'y+5/4, -x+3/4, -z+5/4'
'-y+5/4, x+5/4, -z+3/4'
'x+3/4, z+3/4, y+3/4'
'-x+5/4, z+5/4, -y+3/4'
'-x+3/4, -z+5/4, y+5/4'
'x+5/4, -z+3/4, -y+5/4'
'z+3/4, y+3/4, x+3/4'
'z+5/4, -y+3/4, -x+5/4'
'-z+5/4, y+5/4, -x+3/4'
'-z+3/4, -y+5/4, x+5/4'

loop_
_atom_site_label
_atom_site_type_symbol
_atom_site_fract_x
_atom_site_fract_y
_atom_site_fract_z
_atom_site_U_iso_or_equiv
_atom_site_adp_type
_atom_site_occupancy
_atom_site_symmetry_multiplicity
_atom_site_calc_flag
_atom_site_refinement_flags
Ag1 Ag 0.43016(3) 0.97452(4) 0.01033(3) 0.1113(3) Uani 1 1 d .
Ag2 Ag 0.22598(3) 1.14060(3) 0.23274(3) 0.1138(3) Uani 1 1 d .
N1 N 0.4179(4) 1.0271(3) 0.0612(3) 0.103(3) Uani 1 1 d .
N2 N 0.4501(3) 1.0654(3) 0.0700(4) 0.109(3) Uani 1 1 d .
N3 N 0.2778(3) 1.1359(4) 0.1799(3) 0.106(3) Uani 1 1 d .
N4 N 0.2812(4) 1.1690(4) 0.1411(4) 0.116(3) Uani 1 1 d .
C1 C 0.3311(4) 1.0056(5) 0.0820(5) 0.140(5) Uani 1 1 d .
H1A H 0.3395 0.9765 0.0633 0.210 Uiso 1 1 calc R
H1B H 0.3034 1.0220 0.0667 0.210 Uiso 1 1 calc R
H1C H 0.3226 0.9963 0.1153 0.210 Uiso 1 1 calc R
C2 C 0.3751(4) 1.0404(4) 0.0830(4) 0.102(3) Uani 1 1 d .
C3 C 0.3797(5) 1.0854(4) 0.1064(4) 0.103(3) Uani 1 1 d .
C4 C 0.4271(5) 1.0993(5) 0.0959(4) 0.110(4) Uani 1 1 d .
C5 C 0.4523(5) 1.1464(5) 0.1093(5) 0.150(6) Uani 1 1 d .
H5A H 0.4858 1.1459 0.0970 0.225 Uiso 1 1 calc R
H5B H 0.4528 1.1500 0.1447 0.225 Uiso 1 1 calc R
H5C H 0.4348 1.1738 0.0948 0.225 Uiso 1 1 calc R
C6 C 0.3198(5) 1.0605(4) 0.2080(4) 0.129(4) Uani 1 1 d .
H6A H 0.2964 1.0648 0.2346 0.194 Uiso 1 1 calc R
H6B H 0.3528 1.0598 0.2213 0.194 Uiso 1 1 calc R
H6C H 0.3130 1.0299 0.1911 0.194 Uiso 1 1 calc R
C7 C 0.3152(4) 1.1023(4) 0.1728(4) 0.099(3) Uani 1 1 d .
C8 C 0.3396(4) 1.1139(5) 0.1300(5) 0.109(4) Uani 1 1 d .
C9 C 0.3172(5) 1.1561(5) 0.1133(6) 0.122(4) Uani 1 1 d .
C10 C 0.3279(5) 1.1841(5) 0.0679(5) 0.142(5) Uani 1 1 d .
H10A H 0.3059 1.2121 0.0658 0.214 Uiso 1 1 calc R
H10B H 0.3231 1.1631 0.0396 0.214 Uiso 1 1 calc R
H10C H 0.3616 1.1955 0.0686 0.214 Uiso 1 1 calc R

loop_
_atom_site_aniso_label
_atom_site_aniso_U_11
_atom_site_aniso_U_22
_atom_site_aniso_U_33
_atom_site_aniso_U_23
_atom_site_aniso_U_13
_atom_site_aniso_U_12
Ag1 0.1268(7) 0.1019(6) 0.1053(6) -0.0093(5) 0.0068(5) -0.0016(6)
Ag2 0.1021(6) 0.1264(7) 0.1130(7) -0.0020(6) 0.0127(6) 0.0031(5)
N1 0.127(7) 0.089(6) 0.093(5) 0.003(5) 0.022(5) 0.003(6)
N2 0.103(7) 0.096(6) 0.127(8) -0.015(5) 0.017(6) 0.001(5)
N3 0.084(6) 0.136(8) 0.097(6) 0.002(6) 0.010(5) 0.001(6)
N4 0.111(8) 0.103(7) 0.134(8) 0.011(6) 0.003(7) 0.002(6)
C1 0.114(9) 0.134(10) 0.172(12) -0.016(9) 0.022(8) -0.028(8)
C2 0.111(8) 0.110(8) 0.084(7) -0.009(6) -0.024(6) 0.008(7)
C3 0.116(9) 0.109(8) 0.084(7) -0.011(6) 0.007(6) 0.024(7)
C4 0.095(8) 0.128(10) 0.107(8) -0.017(7) 0.011(7) -0.010(7)
C5 0.141(11) 0.170(13) 0.140(11) -0.066(10) 0.027(9) -0.038(9)
C6 0.136(10) 0.132(10) 0.119(9) 0.010(8) 0.017(8) 0.045(8)
C7 0.092(7) 0.105(8) 0.101(8) -0.003(7) -0.002(6) -0.005(6)
C8 0.099(8) 0.129(10) 0.100(8) -0.010(7) -0.006(7) -0.019(7)
C9 0.108(10) 0.118(10) 0.141(12) -0.014(9) 0.019(9) 0.002(8)
C10 0.163(12) 0.122(10) 0.143(11) 0.007(9) 0.038(10) 0.018(9)

loop_
_atom_type_symbol
_atom_type_description
_atom_type_scat_dispersion_real
_atom_type_scat_dispersion_imag
_atom_type_scat_source
C C 0.0033 0.0016 'International Tables Vol C Tables 4.2.6.8 and 6.1.1.4'
H H 0.0000 0.0000 'International Tables Vol C Tables 4.2.6.8 and 6.1.1.4'
N N 0.0061 0.0033 'International Tables Vol C Tables 4.2.6.8 and 6.1.1.4'
Ag Ag -0.8971 1.1015 'International Tables Vol C Tables 4.2.6.8 and 6.1.1.4'

loop_
_geom_angle_atom_site_label_1
_geom_angle_atom_site_label_2
_geom_angle_atom_site_label_3
_geom_angle
_geom_angle_site_symmetry_1
_geom_angle_site_symmetry_3
N1 Ag1 N2 168.8(4) . 12_664
N1 Ag1 Ag2 122.0(3) . 23_545
N2 Ag1 Ag2 68.9(3) 12_664 23_545
N3 Ag2 N4 173.9(4) . 9_465
N3 Ag2 Ag1 118.4(3) . 47_445
N4 Ag2 Ag1 67.5(3) 9_465 47_445
C2 N1 N2 105.4(9) . .
C2 N1 Ag1 129.2(8) . .
N2 N1 Ag1 123.2(7) . .
C4 N2 N1 108.6(9) . .
C4 N2 Ag1 131.1(8) . 6_566
N1 N2 Ag1 116.8(7) . 6_566
C7 N3 N4 105.9(9) . .
C7 N3 Ag2 131.0(8) . .
N4 N3 Ag2 123.0(8) . .
C9 N4 N3 108.6(11) . .
C9 N4 Ag2 134.2(10) . 5_564
N3 N4 Ag2 117.2(8) . 5_564
N1 C2 C3 111.1(10) . .
N1 C2 C1 119.9(10) . .
C3 C2 C1 128.8(12) . .
C4 C3 C2 103.4(10) . .
C4 C3 C8 129.5(11) . .
C2 C3 C8 126.5(12) . .
N2 C4 C3 111.3(11) . .
N2 C4 C5 120.7(11) . .
C3 C4 C5 127.9(11) . .
C8 C7 N3 108.8(11) . .
C8 C7 C6 132.6(12) . .
N3 C7 C6 118.4(10) . .
C7 C8 C9 104.9(12) . .
C7 C8 C3 127.0(13) . .
C9 C8 C3 128.0(12) . .
N4 C9 C8 111.8(13) . .
N4 C9 C10 119.9(13) . .
C8 C9 C10 128.2(13) . .

loop_
_geom_bond_atom_site_label_1
_geom_bond_atom_site_label_2
_geom_bond_distance
_geom_bond_site_symmetry_2
Ag1 N1 2.020(9) .
Ag1 N2 2.043(9) 12_664
Ag1 Ag2 3.3148(13) 23_545
Ag2 N3 2.020(9) .
Ag2 N4 2.036(10) 9_465
Ag2 Ag1 3.3148(13) 47_445
N1 C2 1.358(13) .
N1 N2 1.383(11) .
N2 C4 1.321(13) .
N2 Ag1 2.043(9) 6_566
N3 C7 1.381(13) .
N3 N4 1.392(12) .
N4 C9 1.288(14) .
N4 Ag2 2.036(10) 5_564
C1 C2 1.528(14) .
C2 C3 1.386(13) .
C3 C4 1.375(15) .
C3 C8 1.486(14) .
C4 C5 1.501(15) .
C6 C7 1.494(14) .
C7 C8 1.377(15) .
C8 C9 1.378(17) .
C9 C10 1.483(17) .
